data_1554702
loop_
_publ_author_name
'Anitha, Mandala'
'Shankar, Mallepalli'
'Kumara Swamy, K. C.'

_publ_section_title
;
 Reactivity of epoxy-ynamides with metal halides: nucleophile
 (Br/Cl/OH)-assisted tandem intramolecular 5-exo-dig or 6-endo-dig
 cyclisation and AgF2-promoted oxidation
;
_journal_issue 8
_journal_name_full 'Organic Chemistry Frontiers'
_journal_page_first 1133
_journal_paper_doi 10.1039/C9QO00027E
_journal_volume 6
_journal_year 2019
_chemical_formula_sum 'C21 H25 N O4 S'
_chemical_formula_weight 387.48
_space_group_IT_number 2
_space_group_name_Hall '-P 1'
_space_group_name_H-M_alt 'P -1'
_symmetry_cell_setting triclinic
_symmetry_space_group_name_H-M 'P -1'
_atom_sites_solution_hydrogens geom
_atom_sites_solution_primary direct
_atom_sites_solution_secondary difmap
_audit_creation_method SHELXL-97
_audit_update_record
;
2018-12-15 deposited with the CCDC.	2019-02-21 downloaded from the CCDC.
;
_cell_angle_alpha 95.131(11)
_cell_angle_beta 99.760(11)
_cell_angle_gamma 103.107(11)
_cell_formula_units_Z 4
_cell_length_a 10.994(13)
_cell_length_b 12.052(15)
_cell_length_c 16.90(2)
_cell_measurement_reflns_used 1179
_cell_measurement_temperature 273(2)
_cell_measurement_theta_max 19.45
_cell_measurement_theta_min 2.47
_cell_volume 2130(4)
_computing_cell_refinement 'Bruker SAINT'
_computing_data_collection 'Bruker APEX2'
_computing_data_reduction 'Bruker SAINT'
_computing_molecular_graphics 'Bruker SHELXTL'
_computing_publication_material 'Bruker SHELXTL'
_computing_structure_refinement 'SHELXL-97 (Sheldrick, 2008)'
_computing_structure_solution 'SHELXS-97 (Sheldrick, 2008)'
_diffrn_ambient_temperature 273(2)
_diffrn_measured_fraction_theta_full 'ACTA 50'
_diffrn_measured_fraction_theta_max 0.782
_diffrn_measurement_device_type 'Bruker APEX-II CCD'
_diffrn_measurement_method '\f and \w scans'
_diffrn_radiation_monochromator graphite
_diffrn_radiation_source 'fine-focus sealed tube'
_diffrn_radiation_type MoK\a
_diffrn_radiation_wavelength 0.71073
_diffrn_reflns_av_R_equivalents 0.0342
_diffrn_reflns_av_sigmaI/netI 0.0929
_diffrn_reflns_limit_h_max 13
_diffrn_reflns_limit_h_min -12
_diffrn_reflns_limit_k_max 14
_diffrn_reflns_limit_k_min -14
_diffrn_reflns_limit_l_max 20
_diffrn_reflns_limit_l_min -20
_diffrn_reflns_number 8145
_diffrn_reflns_theta_full 'ACTA 50'
_diffrn_reflns_theta_max 25.00
_diffrn_reflns_theta_min 1.23
_exptl_absorpt_coefficient_mu 0.176
_exptl_crystal_colour colourless
_exptl_crystal_density_diffrn 1.208
_exptl_crystal_density_method 'not measured'
_exptl_crystal_description block
_exptl_crystal_F_000 824
_exptl_crystal_recrystallization_method 'Re-crystallisation from solvent'
_exptl_crystal_size_max 0.24
_exptl_crystal_size_mid 0.22
_exptl_crystal_size_min 0.18
_refine_diff_density_max 0.507
_refine_diff_density_min -0.251
_refine_diff_density_rms 0.059
_refine_ls_extinction_method none
_refine_ls_goodness_of_fit_ref 0.929
_refine_ls_hydrogen_treatment mixed
_refine_ls_matrix_type full
_refine_ls_number_parameters 495
_refine_ls_number_reflns 5863
_refine_ls_number_restraints 1
_refine_ls_restrained_S_all 0.933
_refine_ls_R_factor_all 0.2175
_refine_ls_R_factor_gt 0.0973
_refine_ls_shift/su_max 0.189
_refine_ls_shift/su_mean 0.014
_refine_ls_structure_factor_coef Fsqd
_refine_ls_weighting_details 'calc w=1/[\s^2^(Fo^2^)+(0.1824P)^2^+0.0000P] where P=(Fo^2^+2Fc^2^)/3'
_refine_ls_weighting_scheme calc
_refine_ls_wR_factor_gt 0.2554
_refine_ls_wR_factor_ref 0.3338
_reflns_number_gt 2184
_reflns_number_total 5863
_reflns_threshold_expression >2sigma(I)
_cod_data_source_file c9qo00027e2.cif
_cod_data_source_block compound21
_cod_depositor_comments
;
The following automatic conversions were performed:

data item '_symmetry_cell_setting' value 'Triclinic' was changed to
'triclinic' in accordance with the
/home/saulius/struct/COD-crude-data/automatic-downloads/DataCite-retrospective/RSC/depositions/lib/dictionaries/cif_core.dic
dictionary named 'cif_core.dic' version 2.4.2 last updated on
2011-04-26.

Automatic conversion script
Id: cif_fix_values 6909 2019-04-08 15:41:33Z antanas 
;
_cod_original_sg_symbol_H-M P-1
_cod_database_code 1554702

loop_
_symmetry_equiv_pos_as_xyz
'x, y, z'
'-x, -y, -z'

loop_
_atom_site_label
_atom_site_type_symbol
_atom_site_fract_x
_atom_site_fract_y
_atom_site_fract_z
_atom_site_U_iso_or_equiv
_atom_site_adp_type
_atom_site_occupancy
_atom_site_symmetry_multiplicity
_atom_site_calc_flag
_atom_site_refinement_flags
S2 S 0.75117(17) 1.00847(16) 0.51915(14) 0.0815(7) Uani 1 1 d .
S1 S 0.6944(3) -0.0161(2) 0.16426(18) 0.1098(9) Uani 1 1 d .
O8 O 0.6765(4) 0.6555(4) 0.3957(3) 0.0888(16) Uani 1 1 d .
O5 O 0.6435(4) 1.0585(4) 0.5109(4) 0.0940(17) Uani 1 1 d .
O6 O 0.8738(4) 1.0765(4) 0.5093(4) 0.0957(18) Uani 1 1 d .
N2 N 0.7145(5) 0.8939(5) 0.4486(4) 0.0818(18) Uani 1 1 d .
O1 O 0.7731(6) -0.0680(6) 0.2180(5) 0.131(2) Uani 1 1 d .
O2 O 0.7101(6) -0.0075(5) 0.0814(4) 0.119(2) Uani 1 1 d .
C36 C 0.5783(6) 0.7005(6) 0.4167(4) 0.070(2) Uani 1 1 d .
C37 C 0.4557(7) 0.6106(6) 0.4054(4) 0.0655(19) Uani 1 1 d .
C35 C 0.5951(6) 0.8122(6) 0.4417(4) 0.066(2) Uani 1 1 d .
H35 H 0.5266 0.8378 0.4552 0.079 Uiso 1 1 calc R
O4 O 0.7011(7) 0.3345(6) 0.2805(5) 0.137(3) Uani 1 1 d .
O7 O 0.9212(6) 0.5966(6) 0.4330(5) 0.133(2) Uani 1 1 d .
H7 H 0.9889 0.6228 0.4650 0.199 Uiso 1 1 calc R
N1 N 0.7208(8) 0.1188(6) 0.2084(5) 0.114(3) Uani 1 1 d .
C22 C 0.7713(6) 0.9605(6) 0.6126(5) 0.077(2) Uani 1 1 d .
C23 C 0.6699(8) 0.9347(6) 0.6524(6) 0.088(2) Uani 1 1 d .
H23 H 0.5917 0.9467 0.6295 0.106 Uiso 1 1 calc R
C42 C 0.4546(8) 0.4947(7) 0.3946(5) 0.095(3) Uani 1 1 d .
H42 H 0.5298 0.4723 0.3926 0.114 Uiso 1 1 calc R
C24 C 0.6831(8) 0.8907(8) 0.7265(6) 0.104(3) Uani 1 1 d .
H24 H 0.6140 0.8788 0.7525 0.125 Uiso 1 1 calc R
C40 C 0.2301(10) 0.4389(9) 0.3890(5) 0.101(3) Uani 1 1 d .
H40 H 0.1553 0.3819 0.3841 0.121 Uiso 1 1 calc R
C1 C 0.5323(9) -0.0886(7) 0.1609(6) 0.090(2) Uani 1 1 d .
C27 C 0.8879(7) 0.9367(6) 0.6485(6) 0.092(3) Uani 1 1 d .
H27 H 0.9573 0.9505 0.6228 0.110 Uiso 1 1 calc R
C39 C 0.2271(8) 0.5527(8) 0.3985(6) 0.109(3) Uani 1 1 d .
H39 H 0.1503 0.5727 0.3990 0.131 Uiso 1 1 calc R
C38 C 0.3410(7) 0.6390(7) 0.4074(5) 0.091(3) Uani 1 1 d .
H38 H 0.3390 0.7159 0.4147 0.110 Uiso 1 1 calc R
C25 C 0.7956(9) 0.8635(7) 0.7640(6) 0.095(3) Uani 1 1 d .
C26 C 0.8977(8) 0.8926(7) 0.7224(7) 0.103(3) Uani 1 1 d .
H26 H 0.9762 0.8816 0.7457 0.123 Uiso 1 1 calc R
C4 C 0.2780(9) -0.2112(7) 0.1521(6) 0.099(3) Uani 1 1 d .
C15 C 0.6884(9) 0.3108(10) 0.1967(7) 0.106(3) Uani 1 1 d .
C16 C 0.6737(9) 0.4093(9) 0.1568(7) 0.104(3) Uani 1 1 d .
C14 C 0.6906(9) 0.2056(9) 0.1636(6) 0.110(3) Uani 1 1 d .
H14 H 0.6709 0.1890 0.1074 0.131 Uiso 1 1 calc R
C41 C 0.3375(10) 0.4105(8) 0.3867(6) 0.107(3) Uani 1 1 d .
H41 H 0.3375 0.3330 0.3797 0.128 Uiso 1 1 calc R
C34 C 0.8941(8) 0.6796(8) 0.3870(7) 0.111(3) Uani 1 1 d .
H34A H 0.8648 0.6451 0.3308 0.133 Uiso 1 1 calc R
H34B H 0.9719 0.7385 0.3900 0.133 Uiso 1 1 calc R
C3 C 0.3124(11) -0.1505(8) 0.0917(6) 0.110(3) Uani 1 1 d .
H3A H 0.2503 -0.1504 0.0469 0.133 Uiso 1 1 calc R
C7 C 0.1388(11) -0.2830(9) 0.1475(8) 0.128(4) Uani 1 1 d .
C6 C 0.5006(11) -0.1450(9) 0.2250(7) 0.121(3) Uani 1 1 d .
H6 H 0.5619 -0.1420 0.2710 0.145 Uiso 1 1 calc R
C2 C 0.4362(11) -0.0890(7) 0.0945(5) 0.103(3) Uani 1 1 d .
H2 H 0.4556 -0.0480 0.0523 0.124 Uiso 1 1 calc R
C5 C 0.3740(11) -0.2072(9) 0.2195(7) 0.126(4) Uani 1 1 d .
H5 H 0.3532 -0.2471 0.2619 0.151 Uiso 1 1 calc R
C32 C 0.8158(9) 0.8486(9) 0.4272(8) 0.152(5) Uani 1 1 d .
H32A H 0.8381 0.8811 0.3796 0.182 Uiso 1 1 calc R
H32B H 0.8893 0.8766 0.4709 0.182 Uiso 1 1 calc RD
C33 C 0.7973(8) 0.7343(8) 0.4118(10) 0.186(7) Uani 1 1 d .
H33 H 0.8175 0.7232 0.4689 0.223 Uiso 1 1 calc RD
C12 C 0.7208(16) 0.2483(11) 0.3263(7) 0.157(5) Uani 1 1 d .
H12 H 0.6325 0.2195 0.3322 0.188 Uiso 1 1 calc R
C21 C 0.6855(13) 0.4177(11) 0.0763(9) 0.159(5) Uani 1 1 d .
H21 H 0.7030 0.3567 0.0463 0.191 Uiso 1 1 calc R
C19 C 0.6513(16) 0.6037(13) 0.0758(12) 0.183(6) Uani 1 1 d .
H19 H 0.6451 0.6678 0.0501 0.219 Uiso 1 1 calc R
C17 C 0.6473(13) 0.5040(12) 0.1962(8) 0.165(5) Uani 1 1 d .
H17 H 0.6353 0.5046 0.2494 0.198 Uiso 1 1 calc R
C20 C 0.6720(14) 0.5146(13) 0.0392(9) 0.167(5) Uani 1 1 d .
H20 H 0.6785 0.5141 -0.0150 0.200 Uiso 1 1 calc R
C11 C 0.7394(19) 0.1460(17) 0.2959(8) 0.249(10) Uani 1 1 d .
H11A H 0.6826 0.0852 0.3154 0.298 Uiso 1 1 calc R
H11B H 0.8257 0.1439 0.3189 0.298 Uiso 1 1 calc R
C18 C 0.6387(19) 0.6002(12) 0.1550(12) 0.207(7) Uani 1 1 d .
H18 H 0.6238 0.6641 0.1831 0.248 Uiso 1 1 calc R
C9 C 0.0616(13) -0.2979(17) 0.0633(10) 0.282(11) Uani 1 1 d .
H9A H -0.0031 -0.3686 0.0541 0.423 Uiso 1 1 calc R
H9B H 0.1162 -0.2997 0.0247 0.423 Uiso 1 1 calc R
H9C H 0.0225 -0.2348 0.0572 0.423 Uiso 1 1 calc R
C8 C 0.0903(15) -0.2345(17) 0.2139(13) 0.307(14) Uani 1 1 d .
H8A H 0.0372 -0.1858 0.1941 0.460 Uiso 1 1 calc R
H8B H 0.1604 -0.1902 0.2547 0.460 Uiso 1 1 calc R
H8C H 0.0414 -0.2955 0.2368 0.460 Uiso 1 1 calc R
C10 C 0.1372(17) -0.4073(11) 0.1578(13) 0.283(11) Uani 1 1 d .
H10A H 0.2179 -0.4110 0.1883 0.424 Uiso 1 1 calc R
H10B H 0.1217 -0.4519 0.1055 0.424 Uiso 1 1 calc R
H10C H 0.0709 -0.4376 0.1861 0.424 Uiso 1 1 calc R
C31 C 0.8909(17) 0.7240(12) 0.8412(8) 0.212(7) Uani 1 1 d .
H31A H 0.9792 0.7630 0.8479 0.318 Uiso 1 1 calc R
H31B H 0.8646 0.6748 0.7904 0.318 Uiso 1 1 calc R
H31C H 0.8793 0.6788 0.8846 0.318 Uiso 1 1 calc R
C29 C 0.8832(19) 0.9103(13) 0.9142(7) 0.248(10) Uani 1 1 d .
H29A H 0.8311 0.9633 0.9207 0.372 Uiso 1 1 calc R
H29B H 0.9625 0.9502 0.9021 0.372 Uiso 1 1 calc R
H29C H 0.8993 0.8775 0.9635 0.372 Uiso 1 1 calc R
C28 C 0.8117(12) 0.8116(10) 0.8425(7) 0.131(4) Uani 1 1 d .
C30 C 0.6886(17) 0.752(2) 0.8625(12) 0.372(18) Uani 1 1 d .
H30A H 0.6482 0.6865 0.8226 0.558 Uiso 1 1 calc R
H30B H 0.6341 0.8040 0.8629 0.558 Uiso 1 1 calc R
H30C H 0.7042 0.7274 0.9150 0.558 Uiso 1 1 calc R
C13 C 0.772(2) 0.2959(12) 0.4088(9) 0.260(11) Uani 1 1 d .
H13A H 0.7146 0.3385 0.4270 0.312 Uiso 1 1 calc R
H13B H 0.7716 0.2327 0.4406 0.312 Uiso 1 1 calc R
O3 O 0.8959(8) 0.3691(8) 0.4274(4) 0.148(3) Uani 1 1 d .
H3 H 0.9284 0.3680 0.3872 0.221 Uiso 1 1 calc R

loop_
_atom_site_aniso_label
_atom_site_aniso_U_11
_atom_site_aniso_U_22
_atom_site_aniso_U_33
_atom_site_aniso_U_23
_atom_site_aniso_U_13
_atom_site_aniso_U_12
S2 0.0555(11) 0.0658(12) 0.1229(19) 0.0150(11) 0.0149(12) 0.0153(9)
S1 0.127(2) 0.1115(19) 0.103(2) 0.0163(15) 0.0351(18) 0.0437(16)
O8 0.055(3) 0.085(3) 0.132(5) 0.007(3) 0.025(3) 0.026(3)
O5 0.063(3) 0.077(3) 0.139(5) 0.019(3) 0.006(3) 0.020(3)
O6 0.057(3) 0.077(3) 0.144(5) 0.025(3) 0.015(3) -0.001(2)
N2 0.061(4) 0.070(4) 0.116(5) 0.006(3) 0.030(4) 0.012(3)
O1 0.122(5) 0.144(5) 0.145(6) 0.034(5) 0.034(5) 0.059(4)
O2 0.156(6) 0.106(4) 0.102(5) 0.006(3) 0.054(5) 0.027(4)
C36 0.058(4) 0.073(5) 0.080(5) 0.015(4) 0.012(4) 0.018(4)
C37 0.068(5) 0.068(5) 0.069(5) 0.017(3) 0.021(4) 0.024(4)
C35 0.040(3) 0.074(5) 0.084(5) 0.021(4) 0.013(4) 0.012(3)
O4 0.170(7) 0.140(6) 0.103(6) 0.004(5) -0.007(5) 0.073(5)
O7 0.095(5) 0.162(6) 0.150(7) 0.027(5) 0.016(5) 0.053(4)
N1 0.157(7) 0.099(5) 0.091(6) -0.003(4) 0.023(5) 0.050(5)
C22 0.046(4) 0.073(5) 0.112(7) -0.006(4) 0.028(5) 0.010(3)
C23 0.072(5) 0.099(6) 0.097(7) 0.009(5) 0.010(5) 0.032(4)
C42 0.077(5) 0.089(6) 0.119(7) 0.005(5) 0.021(5) 0.022(5)
C24 0.073(6) 0.118(7) 0.124(9) 0.007(6) 0.027(6) 0.026(5)
C40 0.087(6) 0.098(7) 0.111(7) 0.008(5) 0.032(6) -0.001(6)
C1 0.118(7) 0.092(5) 0.078(6) 0.026(5) 0.031(6) 0.047(5)
C27 0.066(5) 0.088(5) 0.130(8) 0.015(5) 0.029(6) 0.029(4)
C39 0.075(5) 0.101(7) 0.149(9) 0.012(6) 0.030(6) 0.010(5)
C38 0.063(5) 0.083(5) 0.126(8) 0.003(5) 0.028(5) 0.012(4)
C25 0.096(7) 0.088(6) 0.100(7) 0.003(5) 0.020(6) 0.022(5)
C26 0.069(5) 0.111(7) 0.130(9) 0.018(6) 0.012(6) 0.032(5)
C4 0.112(7) 0.091(6) 0.101(7) 0.014(5) 0.027(7) 0.036(6)
C15 0.092(6) 0.119(9) 0.092(8) 0.009(6) -0.003(6) 0.010(6)
C16 0.097(6) 0.102(7) 0.118(9) 0.000(7) 0.021(6) 0.037(5)
C14 0.114(7) 0.092(7) 0.111(8) 0.008(6) 0.007(6) 0.013(6)
C41 0.106(7) 0.079(6) 0.131(8) 0.006(5) 0.031(7) 0.011(6)
C34 0.069(5) 0.106(7) 0.165(10) 0.020(7) 0.036(6) 0.024(5)
C3 0.133(9) 0.107(7) 0.085(7) 0.019(5) 0.015(7) 0.018(6)
C7 0.130(9) 0.104(8) 0.145(10) 0.026(6) 0.025(9) 0.011(7)
C6 0.111(8) 0.164(9) 0.114(8) 0.058(7) 0.024(7) 0.070(7)
C2 0.153(9) 0.096(6) 0.066(6) 0.021(5) 0.024(7) 0.034(6)
C5 0.125(9) 0.160(10) 0.134(10) 0.077(8) 0.051(9) 0.076(8)
C32 0.086(7) 0.132(10) 0.235(14) -0.035(8) 0.064(8) 0.022(7)
C33 0.052(5) 0.079(7) 0.44(2) 0.012(10) 0.089(9) 0.031(5)
C12 0.222(15) 0.139(10) 0.088(9) -0.008(8) 0.028(10) 0.010(10)
C21 0.211(14) 0.158(11) 0.136(11) 0.030(9) 0.045(11) 0.088(10)
C19 0.237(17) 0.125(11) 0.197(16) 0.018(11) 0.037(15) 0.069(11)
C17 0.220(14) 0.112(9) 0.173(12) 0.002(9) 0.058(11) 0.053(9)
C20 0.229(15) 0.149(11) 0.173(12) 0.053(11) 0.078(11) 0.108(11)
C11 0.42(3) 0.33(2) 0.088(10) 0.008(11) 0.014(12) 0.30(2)
C18 0.31(2) 0.102(10) 0.212(17) -0.008(11) 0.066(17) 0.066(11)
C9 0.126(11) 0.46(3) 0.184(16) 0.092(17) -0.033(13) -0.056(15)
C8 0.195(16) 0.29(2) 0.40(3) -0.15(2) 0.200(19) -0.049(15)
C10 0.264(19) 0.112(11) 0.43(3) 0.044(14) 0.04(2) -0.024(12)
C31 0.37(2) 0.180(12) 0.149(11) 0.073(10) 0.075(13) 0.169(15)
C29 0.42(3) 0.209(14) 0.106(10) -0.022(9) -0.020(14) 0.118(17)
C28 0.150(10) 0.138(9) 0.103(8) 0.029(7) 0.007(8) 0.039(8)
C30 0.159(14) 0.66(4) 0.31(3) 0.36(3) 0.060(17) 0.01(2)
C13 0.38(3) 0.151(12) 0.162(15) 0.057(11) -0.086(17) -0.013(15)
O3 0.140(6) 0.166(7) 0.120(6) 0.013(5) 0.004(5) 0.022(5)

loop_
_atom_type_symbol
_atom_type_description
_atom_type_scat_dispersion_real
_atom_type_scat_dispersion_imag
_atom_type_scat_source
C C 0.0033 0.0016 'International Tables Vol C Tables 4.2.6.8 and 6.1.1.4'
H H 0.0000 0.0000 'International Tables Vol C Tables 4.2.6.8 and 6.1.1.4'
N N 0.0061 0.0033 'International Tables Vol C Tables 4.2.6.8 and 6.1.1.4'
O O 0.0106 0.0060 'International Tables Vol C Tables 4.2.6.8 and 6.1.1.4'
S S 0.1246 0.1234 'International Tables Vol C Tables 4.2.6.8 and 6.1.1.4'

loop_
_geom_angle_atom_site_label_1
_geom_angle_atom_site_label_2
_geom_angle_atom_site_label_3
_geom_angle
O5 S2 O6 119.4(3)
O5 S2 N2 107.1(3)
O6 S2 N2 105.6(3)
O5 S2 C22 108.5(4)
O6 S2 C22 108.2(3)
N2 S2 C22 107.6(3)
O1 S1 O2 121.7(5)
O1 S1 N1 104.8(4)
O2 S1 N1 105.7(4)
O1 S1 C1 107.8(4)
O2 S1 C1 107.3(4)
N1 S1 C1 109.0(4)
C36 O8 C33 114.8(6)
C35 N2 C32 115.8(6)
C35 N2 S2 118.3(5)
C32 N2 S2 118.4(6)
C35 C36 O8 122.1(6)
C35 C36 C37 125.6(7)
O8 C36 C37 112.3(6)
C38 C37 C42 117.8(7)
C38 C37 C36 121.9(7)
C42 C37 C36 120.3(6)
C36 C35 N2 122.5(6)
C36 C35 H35 118.8
N2 C35 H35 118.8
C12 O4 C15 117.4(10)
C34 O7 H7 109.5
C14 N1 C11 115.2(10)
C14 N1 S1 121.0(7)
C11 N1 S1 121.4(10)
C23 C22 C27 117.5(8)
C23 C22 S2 120.6(6)
C27 C22 S2 121.8(7)
C22 C23 C24 121.3(8)
C22 C23 H23 119.4
C24 C23 H23 119.4
C37 C42 C41 119.4(8)
C37 C42 H42 120.3
C41 C42 H42 120.3
C23 C24 C25 123.6(9)
C23 C24 H24 118.2
C25 C24 H24 118.2
C41 C40 C39 120.3(9)
C41 C40 H40 119.8
C39 C40 H40 119.8
C6 C1 C2 119.2(9)
C6 C1 S1 119.4(8)
C2 C1 S1 121.3(7)
C26 C27 C22 119.7(8)
C26 C27 H27 120.1
C22 C27 H27 120.1
C40 C39 C38 119.7(8)
C40 C39 H39 120.1
C38 C39 H39 120.2
C37 C38 C39 120.9(8)
C37 C38 H38 119.6
C39 C38 H38 119.6
C24 C25 C26 113.5(8)
C24 C25 C28 125.1(10)
C26 C25 C28 121.4(9)
C27 C26 C25 124.2(8)
C27 C26 H26 117.9
C25 C26 H26 117.9
C3 C4 C5 116.9(9)
C3 C4 C7 122.3(10)
C5 C4 C7 120.8(9)
C14 C15 O4 119.7(9)
C14 C15 C16 128.6(11)
O4 C15 C16 111.6(11)
C17 C16 C21 114.6(11)
C17 C16 C15 121.9(12)
C21 C16 C15 123.5(11)
C15 C14 N1 124.4(10)
C15 C14 H14 117.8
N1 C14 H14 117.8
C40 C41 C42 121.9(9)
C40 C41 H41 119.1
C42 C41 H41 119.1
O7 C34 C33 114.1(10)
O7 C34 H34A 108.7
C33 C34 H34A 108.7
O7 C34 H34B 108.7
C33 C34 H34B 108.7
H34A C34 H34B 107.6
C4 C3 C2 122.6(9)
C4 C3 H3A 118.7
C2 C3 H3A 118.7
C8 C7 C9 118.3(14)
C8 C7 C10 108.2(14)
C9 C7 C10 100.6(12)
C8 C7 C4 107.9(10)
C9 C7 C4 111.1(10)
C10 C7 C4 110.5(10)
C1 C6 C5 118.8(9)
C1 C6 H6 120.6
C5 C6 H6 120.6
C3 C2 C1 120.1(8)
C3 C2 H2 120.0
C1 C2 H2 120.0
C4 C5 C6 122.3(9)
C4 C5 H5 118.8
C6 C5 H5 118.9
C33 C32 N2 118.8(8)
C33 C32 H32A 107.6
N2 C32 H32A 107.6
C33 C32 H32B 107.6
N2 C32 H32B 107.6
H32A C32 H32B 107.1
C32 C33 O8 124.2(8)
C32 C33 C34 122.8(8)
O8 C33 C34 110.8(8)
C32 C33 H33 94.8
O8 C33 H33 94.8
C34 C33 H33 94.8
C11 C12 O4 124.4(11)
C11 C12 C13 120.8(15)
O4 C12 C13 110.0(12)
C11 C12 H12 97.3
O4 C12 H12 97.3
C13 C12 H12 97.4
C20 C21 C16 122.4(13)
C20 C21 H21 118.8
C16 C21 H21 118.8
C20 C19 C18 116.7(15)
C20 C19 H19 121.7
C18 C19 H19 121.7
C16 C17 C18 119.5(14)
C16 C17 H17 120.2
C18 C17 H17 120.2
C19 C20 C21 123.5(15)
C19 C20 H20 118.3
C21 C20 H20 118.3
C12 C11 N1 118.1(11)
C12 C11 H11A 107.8
N1 C11 H11A 107.8
C12 C11 H11B 107.8
N1 C11 H11B 107.8
H11A C11 H11B 107.1
C19 C18 C17 123.3(16)
C19 C18 H18 118.3
C17 C18 H18 118.3
C7 C9 H9A 109.5
C7 C9 H9B 109.4
H9A C9 H9B 109.5
C7 C9 H9C 109.5
H9A C9 H9C 109.5
H9B C9 H9C 109.5
C7 C8 H8A 109.4
C7 C8 H8B 109.5
H8A C8 H8B 109.5
C7 C8 H8C 109.5
H8A C8 H8C 109.5
H8B C8 H8C 109.5
C7 C10 H10A 109.5
C7 C10 H10B 109.5
H10A C10 H10B 109.5
C7 C10 H10C 109.5
H10A C10 H10C 109.5
H10B C10 H10C 109.5
C28 C31 H31A 109.5
C28 C31 H31B 109.5
H31A C31 H31B 109.5
C28 C31 H31C 109.5
H31A C31 H31C 109.5
H31B C31 H31C 109.5
C28 C29 H29A 109.5
C28 C29 H29B 109.4
H29A C29 H29B 109.5
C28 C29 H29C 109.5
H29A C29 H29C 109.5
H29B C29 H29C 109.5
C30 C28 C31 106.4(13)
C30 C28 C25 113.3(10)
C31 C28 C25 112.6(10)
C30 C28 C29 108.3(15)
C31 C28 C29 107.1(11)
C25 C28 C29 109.0(9)
C28 C30 H30A 109.5
C28 C30 H30B 109.5
H30A C30 H30B 109.5
C28 C30 H30C 109.5
H30A C30 H30C 109.5
H30B C30 H30C 109.5
O3 C13 C12 118.0(16)
O3 C13 H13A 107.8
C12 C13 H13A 107.8
O3 C13 H13B 107.8
C12 C13 H13B 107.8
H13A C13 H13B 107.2
C13 O3 H3 109.4

loop_
_geom_bond_atom_site_label_1
_geom_bond_atom_site_label_2
_geom_bond_distance
S2 O5 1.438(5)
S2 O6 1.455(5)
S2 N2 1.667(7)
S2 C22 1.726(9)
S1 O1 1.429(7)
S1 O2 1.449(6)
S1 N1 1.667(8)
S1 C1 1.787(9)
O8 C36 1.396(8)
O8 C33 1.414(9)
N2 C35 1.432(8)
N2 C32 1.431(11)
C36 C35 1.336(9)
C36 C37 1.496(9)
C37 C38 1.384(10)
C37 C42 1.390(10)
C35 H35 0.9300
O4 C12 1.383(13)
O4 C15 1.395(11)
O7 C34 1.375(10)
O7 H7 0.8200
N1 C14 1.412(11)
N1 C11 1.454(14)
C22 C23 1.387(10)
C22 C27 1.424(10)
C23 C24 1.400(11)
C23 H23 0.9300
C42 C41 1.425(11)
C42 H42 0.9300
C24 C25 1.412(11)
C24 H24 0.9300
C40 C41 1.308(12)
C40 C39 1.375(12)
C40 H40 0.9300
C1 C6 1.383(12)
C1 C2 1.403(11)
C27 C26 1.397(12)
C27 H27 0.9300
C39 C38 1.411(10)
C39 H39 0.9300
C38 H38 0.9300
C25 C26 1.418(12)
C25 C28 1.517(13)
C26 H26 0.9300
C4 C3 1.364(12)
C4 C5 1.404(12)
C4 C7 1.563(13)
C15 C14 1.347(13)
C15 C16 1.444(13)
C16 C17 1.382(15)
C16 C21 1.399(14)
C14 H14 0.9300
C41 H41 0.9300
C34 C33 1.470(12)
C34 H34A 0.9700
C34 H34B 0.9700
C3 C2 1.385(12)
C3 H3A 0.9300
C7 C8 1.453(18)
C7 C9 1.501(16)
C7 C10 1.521(16)
C6 C5 1.407(13)
C6 H6 0.9300
C2 H2 0.9300
C5 H5 0.9300
C32 C33 1.340(9)
C32 H32A 0.9700
C32 H32B 0.9700
C33 H33 0.9800
C12 C11 1.364(16)
C12 C13 1.426(16)
C12 H12 0.9800
C21 C20 1.398(14)
C21 H21 0.9300
C19 C20 1.276(17)
C19 C18 1.372(18)
C19 H19 0.9300
C17 C18 1.417(18)
C17 H17 0.9300
C20 H20 0.9300
C11 H11A 0.9700
C11 H11B 0.9700
C18 H18 0.9300
C9 H9A 0.9600
C9 H9B 0.9600
C9 H9C 0.9600
C8 H8A 0.9600
C8 H8B 0.9600
C8 H8C 0.9600
C10 H10A 0.9600
C10 H10B 0.9600
C10 H10C 0.9600
C31 C28 1.514(15)
C31 H31A 0.9600
C31 H31B 0.9600
C31 H31C 0.9600
C29 C28 1.580(15)
C29 H29A 0.9600
C29 H29B 0.9600
C29 H29C 0.9600
C28 C30 1.490(17)
C30 H30A 0.9600
C30 H30B 0.9600
C30 H30C 0.9600
C13 O3 1.411(18)
C13 H13A 0.9700
C13 H13B 0.9700
O3 H3 0.8200
